data_4105098
loop_
_publ_author_name
'Evan R. King'
'Theodore A. Betley'

_publ_contact_author_address
;Department of Chemistry and Chemical Biology
Harvard University
Mallinckrodt 306E
12 Oxford Street
Cambridge, MA 02139
;
_publ_contact_author_email betley@chemistry.harvard.edu
_publ_contact_author_name 'Professor Theodore A. Betley'
_publ_contact_author_phone 617-496-9944
_publ_section_title
;
 Unusual Electronic Structure of First Row Transition Metal Complexes
 Featuring Redox-Active Dipyrromethane Ligands
;
_journal_name_full 'Journal of the American Chemical Society'
_journal_page_first 14374
_journal_page_last 14380
_journal_paper_doi 10.1021/ja903997a
_journal_volume 131
_journal_year 2009
_chemical_compound_source 'chemical synthesis'
_chemical_formula_moiety 'C39 H42 N4 Zn'
_chemical_formula_sum 'C39 H42 N4 Zn'
_chemical_formula_weight 632.16
_chemical_name_common (dmpm)Zn(py)2
_chemical_name_systematic 'bis-pyridine (1,9-dimesityl-5,5-dimethyldipyrromethanato)zinc(II)'
_space_group_IT_number 2
_symmetry_cell_setting triclinic
_symmetry_Int_Tables_number 2
_symmetry_space_group_name_Hall '-P 1'
_symmetry_space_group_name_H-M 'P -1'
_atom_sites_solution_hydrogens geom
_atom_sites_solution_primary direct
_atom_sites_solution_secondary difmap
_audit_creation_method SHELXL-97
_cell_angle_alpha 67.369(2)
_cell_angle_beta 87.695(3)
_cell_angle_gamma 82.901(2)
_cell_formula_units_Z 4
_cell_length_a 11.9617(16)
_cell_length_b 15.652(2)
_cell_length_c 19.660(3)
_cell_measurement_reflns_used 1480
_cell_measurement_temperature 193(2)
_cell_measurement_theta_max 0.00
_cell_measurement_theta_min 0.00
_cell_volume 3371.3(8)
_computing_cell_refinement 'Bruker SMART'
_computing_data_collection 'Bruker SMART'
_computing_data_reduction 'Bruker SAINT'
_computing_molecular_graphics 'Bruker SHELXTL'
_computing_publication_material 'Bruker SHELXTL'
_computing_structure_refinement 'SHELXL-97 (Sheldrick, 1997)'
_computing_structure_solution 'SHELXS-97 (Sheldrick, 1990)'
_diffrn_ambient_temperature 193(2)
_diffrn_measured_fraction_theta_full 0.994
_diffrn_measured_fraction_theta_max 0.994
_diffrn_measurement_device_type 'CCD area detector'
_diffrn_measurement_method 'phi and omega scans'
_diffrn_radiation_monochromator graphite
_diffrn_radiation_source 'fine-focus sealed tube'
_diffrn_radiation_type MoK\a
_diffrn_radiation_wavelength 0.71073
_diffrn_reflns_av_R_equivalents 0.0000
_diffrn_reflns_av_sigmaI/netI 0.0647
_diffrn_reflns_limit_h_max 15
_diffrn_reflns_limit_h_min -15
_diffrn_reflns_limit_k_max 20
_diffrn_reflns_limit_k_min -18
_diffrn_reflns_limit_l_max 25
_diffrn_reflns_limit_l_min 0
_diffrn_reflns_number 17583
_diffrn_reflns_theta_full 27.48
_diffrn_reflns_theta_max 27.48
_diffrn_reflns_theta_min 1.42
_exptl_absorpt_coefficient_mu 0.761
_exptl_absorpt_correction_T_max 0.8879
_exptl_absorpt_correction_T_min 0.6581
_exptl_absorpt_correction_type multi-scan
_exptl_absorpt_process_details 'TWINABS (Bruker AXS, 2004)'
_exptl_crystal_colour 'translucent light yellow'
_exptl_crystal_density_diffrn 1.245
_exptl_crystal_description prism
_exptl_crystal_F_000 1336
_exptl_crystal_recrystallization_method 'tetrahydrofuran, hexane'
_exptl_crystal_size_max 0.60
_exptl_crystal_size_mid 0.26
_exptl_crystal_size_min 0.16
_refine_diff_density_max 0.522
_refine_diff_density_min -0.242
_refine_diff_density_rms 0.064
_refine_ls_extinction_method none
_refine_ls_goodness_of_fit_ref 1.058
_refine_ls_hydrogen_treatment constr
_refine_ls_matrix_type full
_refine_ls_number_parameters 806
_refine_ls_number_reflns 17583
_refine_ls_number_restraints 0
_refine_ls_restrained_S_all 1.058
_refine_ls_R_factor_all 0.0830
_refine_ls_R_factor_gt 0.0488
_refine_ls_shift/su_max 0.001
_refine_ls_shift/su_mean 0.000
_refine_ls_structure_factor_coef Fsqd
_refine_ls_weighting_details 'calc w=1/[\s^2^(Fo^2^)+(0.0621P)^2^+0.0000P] where P=(Fo^2^+2Fc^2^)/3'
_refine_ls_weighting_scheme calc
_refine_ls_wR_factor_gt 0.1164
_refine_ls_wR_factor_ref 0.1313
_reflns_number_gt 11817
_reflns_number_total 17583
_reflns_threshold_expression >2sigma(I)
_cod_data_source_file ja903997a_si_001_5.cif
_cod_data_source_block compound7-erk034
_cod_database_code 4105098

loop_
_symmetry_equiv_pos_as_xyz
'x, y, z'
'-x, -y, -z'

loop_
_atom_site_label
_atom_site_type_symbol
_atom_site_fract_x
_atom_site_fract_y
_atom_site_fract_z
_atom_site_U_iso_or_equiv
_atom_site_adp_type
_atom_site_occupancy
_atom_site_symmetry_multiplicity
_atom_site_calc_flag
_atom_site_refinement_flags
Zn1 Zn 0.41147(2) 0.85133(2) 0.217138(16) 0.03206(9) Uani 1 1 d .
N1 N 0.37554(17) 0.80746(14) 0.14081(11) 0.0323(5) Uani 1 1 d .
N2 N 0.52487(17) 0.74688(15) 0.27195(11) 0.0342(5) Uani 1 1 d .
C1 C 0.2730(2) 0.81149(19) 0.10890(14) 0.0375(6) Uani 1 1 d .
C2 C 0.2819(2) 0.7501(2) 0.07374(15) 0.0447(7) Uani 1 1 d .
H2 H 0.2239 0.7399 0.0471 0.054 Uiso 1 1 calc R
C3 C 0.3934(2) 0.70504(19) 0.08467(14) 0.0406(7) Uani 1 1 d .
H3 H 0.4245 0.6590 0.0667 0.049 Uiso 1 1 calc R
C4 C 0.4486(2) 0.74054(18) 0.12635(13) 0.0332(6) Uani 1 1 d .
C5 C 0.5689(2) 0.71511(18) 0.15557(14) 0.0335(6) Uani 1 1 d .
C6 C 0.5731(2) 0.68733(18) 0.23877(14) 0.0336(6) Uani 1 1 d .
C7 C 0.6274(2) 0.60847(19) 0.29141(15) 0.0400(7) Uani 1 1 d .
H7 H 0.6678 0.5572 0.2831 0.048 Uiso 1 1 calc R
C8 C 0.6120(2) 0.61754(19) 0.36004(15) 0.0413(7) Uani 1 1 d .
H8 H 0.6392 0.5735 0.4066 0.050 Uiso 1 1 calc R
C9 C 0.5498(2) 0.70258(19) 0.34637(14) 0.0367(6) Uani 1 1 d .
C11 C 0.1677(2) 0.85995(19) 0.12639(14) 0.0351(6) Uani 1 1 d .
C12 C 0.1246(2) 0.95174(19) 0.08349(14) 0.0353(6) Uani 1 1 d .
C13 C 0.0177(2) 0.9865(2) 0.09890(15) 0.0380(6) Uani 1 1 d .
H13 H -0.0126 1.0479 0.0683 0.046 Uiso 1 1 calc R
C14 C -0.0456(2) 0.9347(2) 0.15720(16) 0.0427(7) Uani 1 1 d .
C15 C 0.0017(2) 0.8470(2) 0.20205(16) 0.0479(8) Uani 1 1 d .
H15 H -0.0392 0.8118 0.2438 0.058 Uiso 1 1 calc R
C16 C 0.1068(2) 0.8081(2) 0.18864(16) 0.0441(7) Uani 1 1 d .
C17 C 0.1928(2) 1.0131(2) 0.02189(15) 0.0474(7) Uani 1 1 d .
H17A H 0.1420 1.0596 -0.0157 0.071 Uiso 1 1 calc R
H17B H 0.2399 0.9747 -0.0001 0.071 Uiso 1 1 calc R
H17C H 0.2410 1.0446 0.0415 0.071 Uiso 1 1 calc R
C18 C -0.1647(2) 0.9705(2) 0.17164(19) 0.0570(9) Uani 1 1 d .
H18A H -0.2161 0.9254 0.1739 0.085 Uiso 1 1 calc R
H18B H -0.1884 1.0304 0.1317 0.085 Uiso 1 1 calc R
H18C H -0.1662 0.9789 0.2186 0.085 Uiso 1 1 calc R
C19 C 0.1541(3) 0.7103(2) 0.23809(18) 0.0625(9) Uani 1 1 d .
H19A H 0.1570 0.6693 0.2108 0.094 Uiso 1 1 calc R
H19B H 0.1057 0.6873 0.2812 0.094 Uiso 1 1 calc R
H19C H 0.2303 0.7111 0.2543 0.094 Uiso 1 1 calc R
C21 C 0.5166(2) 0.74916(19) 0.39809(14) 0.0366(6) Uani 1 1 d .
C22 C 0.5624(2) 0.8317(2) 0.38950(14) 0.0396(7) Uani 1 1 d .
C23 C 0.5257(2) 0.8794(2) 0.43423(16) 0.0458(7) Uani 1 1 d .
H23 H 0.5563 0.9352 0.4276 0.055 Uiso 1 1 calc R
C24 C 0.4457(3) 0.8481(2) 0.48840(16) 0.0488(8) Uani 1 1 d .
C25 C 0.4062(3) 0.7642(2) 0.49900(15) 0.0468(7) Uani 1 1 d .
H25 H 0.3544 0.7400 0.5376 0.056 Uiso 1 1 calc R
C26 C 0.4397(2) 0.71450(19) 0.45518(14) 0.0405(7) Uani 1 1 d .
C27 C 0.6548(2) 0.8645(2) 0.33446(15) 0.0459(7) Uani 1 1 d .
H27A H 0.6812 0.9193 0.3383 0.069 Uiso 1 1 calc R
H27B H 0.6257 0.8810 0.2846 0.069 Uiso 1 1 calc R
H27C H 0.7175 0.8146 0.3447 0.069 Uiso 1 1 calc R
C28 C 0.4025(3) 0.9035(2) 0.53461(19) 0.0691(10) Uani 1 1 d .
H28A H 0.3551 0.8666 0.5742 0.104 Uiso 1 1 calc R
H28B H 0.3581 0.9615 0.5034 0.104 Uiso 1 1 calc R
H28C H 0.4665 0.9182 0.5561 0.104 Uiso 1 1 calc R
C29 C 0.3899(3) 0.6251(2) 0.46840(17) 0.0563(8) Uani 1 1 d .
H29A H 0.4365 0.5724 0.5043 0.085 Uiso 1 1 calc R
H29B H 0.3876 0.6159 0.4219 0.085 Uiso 1 1 calc R
H29C H 0.3133 0.6291 0.4875 0.085 Uiso 1 1 calc R
N3 N 0.46760(17) 0.98425(14) 0.16804(11) 0.0329(5) Uani 1 1 d .
C31 C 0.4907(2) 1.01897(18) 0.09555(14) 0.0346(6) Uani 1 1 d .
H31 H 0.4729 0.9860 0.0665 0.042 Uiso 1 1 calc R
C32 C 0.5395(2) 1.10065(19) 0.06166(15) 0.0405(7) Uani 1 1 d .
H32 H 0.5561 1.1226 0.0105 0.049 Uiso 1 1 calc R
C33 C 0.5635(2) 1.1497(2) 0.10334(17) 0.0449(7) Uani 1 1 d .
H33 H 0.5970 1.2059 0.0813 0.054 Uiso 1 1 calc R
C34 C 0.5384(2) 1.1160(2) 0.17729(16) 0.0425(7) Uani 1 1 d .
H34 H 0.5536 1.1487 0.2071 0.051 Uiso 1 1 calc R
C35 C 0.4906(2) 1.03352(19) 0.20713(15) 0.0388(6) Uani 1 1 d .
H35 H 0.4731 1.0106 0.2581 0.047 Uiso 1 1 calc R
N4 N 0.27791(17) 0.89279(15) 0.27088(11) 0.0344(5) Uani 1 1 d .
C41 C 0.2213(2) 0.97909(19) 0.24248(15) 0.0370(6) Uani 1 1 d .
H41 H 0.2437 1.0213 0.1960 0.044 Uiso 1 1 calc R
C42 C 0.1325(2) 1.0086(2) 0.27785(17) 0.0461(7) Uani 1 1 d .
H42 H 0.0948 1.0701 0.2565 0.055 Uiso 1 1 calc R
C43 C 0.0995(3) 0.9474(2) 0.34460(18) 0.0579(9) Uani 1 1 d .
H43 H 0.0381 0.9659 0.3700 0.069 Uiso 1 1 calc R
C44 C 0.1559(2) 0.8588(2) 0.37471(16) 0.0567(9) Uani 1 1 d .
H44 H 0.1350 0.8159 0.4213 0.068 Uiso 1 1 calc R
C45 C 0.2431(2) 0.8339(2) 0.33579(15) 0.0460(7) Uani 1 1 d .
H45 H 0.2804 0.7722 0.3558 0.055 Uiso 1 1 calc R
C48 C 0.6245(2) 0.6335(2) 0.13587(16) 0.0442(7) Uani 1 1 d .
H48A H 0.7022 0.6165 0.1545 0.066 Uiso 1 1 calc R
H48B H 0.6246 0.6523 0.0822 0.066 Uiso 1 1 calc R
H48C H 0.5821 0.5798 0.1584 0.066 Uiso 1 1 calc R
C49 C 0.6391(2) 0.79767(19) 0.11885(15) 0.0408(7) Uani 1 1 d .
H49A H 0.7162 0.7796 0.1385 0.061 Uiso 1 1 calc R
H49B H 0.6050 0.8514 0.1294 0.061 Uiso 1 1 calc R
H49C H 0.6405 0.8142 0.0654 0.061 Uiso 1 1 calc R
Zn2 Zn 0.08686(2) 0.35839(2) 0.247077(16) 0.03411(9) Uani 1 1 d .
N6 N -0.03032(17) 0.27730(15) 0.29527(11) 0.0339(5) Uani 1 1 d .
N7 N 0.13487(17) 0.29999(15) 0.17703(12) 0.0348(5) Uani 1 1 d .
C51 C -0.0552(2) 0.23159(18) 0.36906(15) 0.0365(6) Uani 1 1 d .
C52 C -0.1154(2) 0.15874(19) 0.37686(16) 0.0456(7) Uani 1 1 d .
H52 H -0.1431 0.1166 0.4216 0.055 Uiso 1 1 calc R
C53 C -0.1280(2) 0.1588(2) 0.30621(17) 0.0450(7) Uani 1 1 d .
H53 H -0.1663 0.1166 0.2943 0.054 Uiso 1 1 calc R
C54 C -0.0752(2) 0.23070(18) 0.25724(15) 0.0369(6) Uani 1 1 d .
C55 C -0.0650(2) 0.2615(2) 0.17356(15) 0.0393(7) Uani 1 1 d .
C56 C 0.0586(2) 0.25955(18) 0.15109(14) 0.0346(6) Uani 1 1 d .
C57 C 0.1157(2) 0.21659(19) 0.10798(14) 0.0400(7) Uani 1 1 d .
H57 H 0.0835 0.1840 0.0831 0.048 Uiso 1 1 calc R
C58 C 0.2306(2) 0.22985(19) 0.10760(14) 0.0400(7) Uani 1 1 d .
H58 H 0.2899 0.2082 0.0825 0.048 Uiso 1 1 calc R
C59 C 0.2398(2) 0.28022(18) 0.15072(14) 0.0358(6) Uani 1 1 d .
C61 C -0.0195(2) 0.26095(19) 0.42732(14) 0.0369(6) Uani 1 1 d .
C62 C -0.0671(2) 0.34596(19) 0.43057(14) 0.0367(6) Uani 1 1 d .
C63 C -0.0324(2) 0.3727(2) 0.48561(15) 0.0429(7) Uani 1 1 d .
H63 H -0.0649 0.4303 0.4873 0.051 Uiso 1 1 calc R
C64 C 0.0485(2) 0.3175(2) 0.53811(15) 0.0451(7) Uani 1 1 d .
C65 C 0.0926(2) 0.2328(2) 0.53493(15) 0.0467(7) Uani 1 1 d .
H65 H 0.1470 0.1936 0.5708 0.056 Uiso 1 1 calc R
C66 C 0.0600(2) 0.2034(2) 0.48113(15) 0.0420(7) Uani 1 1 d .
C67 C -0.1595(2) 0.4073(2) 0.37736(15) 0.0428(7) Uani 1 1 d .
H67A H -0.2300 0.3790 0.3905 0.064 Uiso 1 1 calc R
H67B H -0.1384 0.4136 0.3271 0.064 Uiso 1 1 calc R
H67C H -0.1698 0.4690 0.3801 0.064 Uiso 1 1 calc R
C68 C 0.0873(3) 0.3489(2) 0.59590(17) 0.0640(9) Uani 1 1 d .
H68A H 0.0984 0.2954 0.6429 0.096 Uiso 1 1 calc R
H68B H 0.0301 0.3962 0.6017 0.096 Uiso 1 1 calc R
H68C H 0.1585 0.3756 0.5806 0.096 Uiso 1 1 calc R
C69 C 0.1141(3) 0.1104(2) 0.48080(18) 0.0577(9) Uani 1 1 d .
H69A H 0.1894 0.0959 0.5032 0.087 Uiso 1 1 calc R
H69B H 0.1203 0.1141 0.4299 0.087 Uiso 1 1 calc R
H69C H 0.0676 0.0614 0.5091 0.087 Uiso 1 1 calc R
C71 C 0.3420(2) 0.30227(19) 0.17828(15) 0.0356(6) Uani 1 1 d .
C72 C 0.4067(2) 0.3711(2) 0.13190(15) 0.0420(7) Uani 1 1 d .
C73 C 0.5028(2) 0.3887(2) 0.16082(16) 0.0446(7) Uani 1 1 d .
H73 H 0.5472 0.4341 0.1290 0.053 Uiso 1 1 calc R
C74 C 0.5352(2) 0.3428(2) 0.23354(17) 0.0422(7) Uani 1 1 d .
C75 C 0.4706(2) 0.2745(2) 0.27840(16) 0.0433(7) Uani 1 1 d .
H75 H 0.4918 0.2415 0.3287 0.052 Uiso 1 1 calc R
C76 C 0.3759(2) 0.25305(19) 0.25178(15) 0.0388(6) Uani 1 1 d .
C77 C 0.3724(3) 0.4270(2) 0.05251(16) 0.0629(10) Uani 1 1 d .
H77A H 0.3851 0.4921 0.0394 0.094 Uiso 1 1 calc R
H77B H 0.2924 0.4239 0.0461 0.094 Uiso 1 1 calc R
H77C H 0.4174 0.4014 0.0205 0.094 Uiso 1 1 calc R
C78 C 0.6343(2) 0.3653(2) 0.26529(18) 0.0544(8) Uani 1 1 d .
H78A H 0.6094 0.3838 0.3063 0.082 Uiso 1 1 calc R
H78B H 0.6678 0.4165 0.2271 0.082 Uiso 1 1 calc R
H78C H 0.6904 0.3102 0.2832 0.082 Uiso 1 1 calc R
C79 C 0.3136(3) 0.1743(2) 0.30336(16) 0.0514(8) Uani 1 1 d .
H79A H 0.2388 0.1998 0.3137 0.077 Uiso 1 1 calc R
H79B H 0.3562 0.1422 0.3496 0.077 Uiso 1 1 calc R
H79C H 0.3056 0.1301 0.2801 0.077 Uiso 1 1 calc R
N8 N 0.02723(18) 0.49846(15) 0.18170(12) 0.0398(5) Uani 1 1 d .
C81 C -0.0228(2) 0.5568(2) 0.21159(17) 0.0461(7) Uani 1 1 d .
H81 H -0.0276 0.5353 0.2638 0.055 Uiso 1 1 calc R
C82 C -0.0679(3) 0.6467(2) 0.1702(2) 0.0580(9) Uani 1 1 d .
H82 H -0.1025 0.6863 0.1933 0.070 Uiso 1 1 calc R
C83 C -0.0620(3) 0.6776(2) 0.0955(2) 0.0710(11) Uani 1 1 d .
H83 H -0.0933 0.7390 0.0657 0.085 Uiso 1 1 calc R
C84 C -0.0102(3) 0.6191(3) 0.0636(2) 0.0730(11) Uani 1 1 d .
H84 H -0.0048 0.6396 0.0115 0.088 Uiso 1 1 calc R
C85 C 0.0340(3) 0.5302(2) 0.10838(17) 0.0550(8) Uani 1 1 d .
H85 H 0.0705 0.4901 0.0862 0.066 Uiso 1 1 calc R
N9 N 0.20742(18) 0.39966(15) 0.29664(12) 0.0361(5) Uani 1 1 d .
C91 C 0.2676(2) 0.46782(19) 0.25368(16) 0.0415(7) Uani 1 1 d .
H91 H 0.2508 0.4958 0.2024 0.050 Uiso 1 1 calc R
C92 C 0.3521(2) 0.4990(2) 0.28020(19) 0.0506(8) Uani 1 1 d .
H92 H 0.3922 0.5474 0.2478 0.061 Uiso 1 1 calc R
C93 C 0.3777(3) 0.4594(3) 0.3540(2) 0.0613(9) Uani 1 1 d .
H93 H 0.4350 0.4802 0.3739 0.074 Uiso 1 1 calc R
C94 C 0.3185(3) 0.3888(3) 0.39858(18) 0.0649(10) Uani 1 1 d .
H94 H 0.3357 0.3591 0.4497 0.078 Uiso 1 1 calc R
C95 C 0.2339(2) 0.3614(2) 0.36859(16) 0.0513(8) Uani 1 1 d .
H95 H 0.1927 0.3134 0.4003 0.062 Uiso 1 1 calc R
C98 C -0.1327(2) 0.3585(2) 0.13553(16) 0.0486(8) Uani 1 1 d .
H98A H -0.2112 0.3560 0.1517 0.073 Uiso 1 1 calc R
H98B H -0.1299 0.3767 0.0820 0.073 Uiso 1 1 calc R
H98C H -0.0999 0.4044 0.1488 0.073 Uiso 1 1 calc R
C99 C -0.1188(2) 0.1937(2) 0.14919(18) 0.0546(8) Uani 1 1 d .
H99A H -0.1984 0.1940 0.1630 0.082 Uiso 1 1 calc R
H99B H -0.0797 0.1306 0.1734 0.082 Uiso 1 1 calc R
H99C H -0.1126 0.2130 0.0956 0.082 Uiso 1 1 calc R

loop_
_atom_site_aniso_label
_atom_site_aniso_U_11
_atom_site_aniso_U_22
_atom_site_aniso_U_33
_atom_site_aniso_U_23
_atom_site_aniso_U_13
_atom_site_aniso_U_12
Zn1 0.03080(17) 0.02883(18) 0.03495(17) -0.01134(14) 0.00054(13) -0.00059(13)
N1 0.0312(12) 0.0304(12) 0.0350(12) -0.0120(10) 0.0007(9) -0.0038(9)
N2 0.0332(12) 0.0322(13) 0.0352(12) -0.0113(10) 0.0002(9) -0.0019(10)
C1 0.0328(15) 0.0379(16) 0.0397(15) -0.0117(13) -0.0019(12) -0.0060(12)
C2 0.0402(17) 0.0490(19) 0.0506(18) -0.0237(15) -0.0065(13) -0.0084(14)
C3 0.0444(17) 0.0382(17) 0.0424(16) -0.0192(14) 0.0027(13) -0.0044(13)
C4 0.0333(14) 0.0308(15) 0.0341(14) -0.0105(12) 0.0050(11) -0.0062(12)
C5 0.0314(14) 0.0319(15) 0.0378(15) -0.0144(12) 0.0006(11) -0.0022(11)
C6 0.0282(14) 0.0298(15) 0.0406(15) -0.0118(13) -0.0014(11) -0.0010(11)
C7 0.0383(16) 0.0299(15) 0.0476(17) -0.0125(13) -0.0025(13) 0.0046(12)
C8 0.0428(16) 0.0310(16) 0.0435(16) -0.0076(13) -0.0069(13) 0.0003(13)
C9 0.0346(15) 0.0354(16) 0.0363(15) -0.0090(13) -0.0004(12) -0.0055(12)
C11 0.0278(14) 0.0383(16) 0.0405(15) -0.0155(13) -0.0035(11) -0.0063(12)
C12 0.0297(14) 0.0405(17) 0.0374(15) -0.0157(13) -0.0025(11) -0.0071(12)
C13 0.0306(14) 0.0377(16) 0.0460(16) -0.0163(14) -0.0031(12) -0.0034(12)
C14 0.0329(15) 0.0481(19) 0.0559(18) -0.0282(16) 0.0060(13) -0.0108(14)
C15 0.0420(17) 0.051(2) 0.0499(18) -0.0158(16) 0.0129(14) -0.0176(15)
C16 0.0415(17) 0.0376(17) 0.0511(18) -0.0128(15) 0.0001(13) -0.0104(14)
C17 0.0376(16) 0.0494(19) 0.0441(17) -0.0057(15) 0.0016(13) -0.0059(14)
C18 0.0353(17) 0.059(2) 0.085(2) -0.0366(19) 0.0140(16) -0.0127(15)
C19 0.056(2) 0.046(2) 0.072(2) -0.0069(18) 0.0073(17) -0.0099(17)
C21 0.0396(15) 0.0329(16) 0.0320(14) -0.0076(12) -0.0081(12) 0.0014(12)
C22 0.0377(16) 0.0408(17) 0.0370(15) -0.0116(13) -0.0054(12) -0.0021(13)
C23 0.0496(18) 0.0424(18) 0.0500(18) -0.0209(15) -0.0002(14) -0.0120(14)
C24 0.0549(19) 0.049(2) 0.0470(18) -0.0231(16) 0.0013(14) -0.0061(16)
C25 0.0536(19) 0.0479(19) 0.0353(16) -0.0115(14) 0.0057(13) -0.0092(15)
C26 0.0493(17) 0.0333(16) 0.0335(15) -0.0072(13) -0.0012(12) -0.0035(13)
C27 0.0398(17) 0.0476(19) 0.0492(18) -0.0155(15) 0.0003(13) -0.0118(14)
C28 0.080(3) 0.066(2) 0.074(2) -0.041(2) 0.016(2) -0.013(2)
C29 0.073(2) 0.0404(19) 0.0523(19) -0.0122(16) 0.0120(16) -0.0166(17)
N3 0.0308(12) 0.0323(13) 0.0350(12) -0.0131(10) 0.0010(9) -0.0015(10)
C31 0.0345(15) 0.0324(15) 0.0357(15) -0.0126(12) -0.0018(11) -0.0003(12)
C32 0.0377(16) 0.0356(17) 0.0416(16) -0.0084(13) 0.0036(12) -0.0028(13)
C33 0.0349(16) 0.0358(17) 0.061(2) -0.0149(15) 0.0021(14) -0.0054(13)
C34 0.0362(16) 0.0449(18) 0.0568(19) -0.0311(16) -0.0005(13) -0.0035(13)
C35 0.0370(15) 0.0413(17) 0.0402(15) -0.0191(14) 0.0040(12) -0.0015(13)
N4 0.0346(12) 0.0336(13) 0.0317(12) -0.0097(10) 0.0005(9) -0.0012(10)
C41 0.0348(15) 0.0316(16) 0.0400(15) -0.0093(13) -0.0001(12) -0.0018(12)
C42 0.0392(16) 0.0396(17) 0.0583(19) -0.0198(15) 0.0025(14) 0.0029(13)
C43 0.0389(17) 0.071(2) 0.061(2) -0.0272(19) 0.0141(15) 0.0055(17)
C44 0.0448(18) 0.073(2) 0.0391(17) -0.0087(16) 0.0114(14) -0.0040(17)
C45 0.0396(16) 0.0440(18) 0.0413(17) -0.0031(14) 0.0032(13) -0.0019(14)
C48 0.0415(16) 0.0444(18) 0.0499(17) -0.0242(15) 0.0022(13) 0.0026(14)
C49 0.0325(15) 0.0404(17) 0.0468(17) -0.0143(14) 0.0046(12) -0.0039(13)
Zn2 0.03356(18) 0.03056(19) 0.03921(18) -0.01398(15) 0.00275(13) -0.00614(13)
N6 0.0313(12) 0.0308(13) 0.0377(12) -0.0104(10) 0.0005(9) -0.0062(10)
N7 0.0309(12) 0.0338(13) 0.0429(13) -0.0177(11) 0.0013(10) -0.0053(10)
C51 0.0323(15) 0.0295(15) 0.0419(16) -0.0077(13) 0.0035(12) -0.0029(12)
C52 0.0465(17) 0.0316(16) 0.0503(18) -0.0057(14) 0.0069(14) -0.0098(14)
C53 0.0359(16) 0.0375(17) 0.063(2) -0.0194(15) 0.0040(14) -0.0102(13)
C54 0.0265(14) 0.0332(16) 0.0524(17) -0.0187(14) 0.0005(12) -0.0012(12)
C55 0.0301(14) 0.0440(17) 0.0492(17) -0.0236(14) -0.0013(12) -0.0042(13)
C56 0.0338(15) 0.0315(15) 0.0369(15) -0.0111(12) -0.0028(11) -0.0040(12)
C57 0.0439(17) 0.0419(17) 0.0386(15) -0.0200(14) -0.0048(12) -0.0044(13)
C58 0.0372(16) 0.0416(17) 0.0418(16) -0.0180(14) 0.0038(12) -0.0013(13)
C59 0.0344(15) 0.0322(15) 0.0393(15) -0.0126(13) 0.0029(12) -0.0028(12)
C61 0.0328(15) 0.0347(16) 0.0366(15) -0.0063(13) 0.0060(12) -0.0054(12)
C62 0.0334(15) 0.0343(16) 0.0350(14) -0.0052(13) 0.0017(11) -0.0046(12)
C63 0.0431(17) 0.0345(16) 0.0453(17) -0.0091(14) 0.0007(13) -0.0051(13)
C64 0.0445(17) 0.0474(19) 0.0371(16) -0.0065(14) -0.0010(13) -0.0142(15)
C65 0.0390(17) 0.0446(19) 0.0416(17) -0.0004(14) -0.0055(13) -0.0029(14)
C66 0.0380(16) 0.0370(17) 0.0402(16) -0.0031(13) 0.0048(13) -0.0050(13)
C67 0.0384(16) 0.0402(17) 0.0472(17) -0.0151(14) -0.0021(13) 0.0002(13)
C68 0.072(2) 0.065(2) 0.053(2) -0.0161(18) -0.0106(17) -0.0174(19)
C69 0.055(2) 0.0442(19) 0.062(2) -0.0111(17) -0.0040(16) 0.0105(16)
C71 0.0267(14) 0.0396(16) 0.0454(16) -0.0226(14) 0.0049(12) -0.0027(12)
C72 0.0394(16) 0.0490(18) 0.0436(16) -0.0243(15) 0.0092(13) -0.0075(14)
C73 0.0372(16) 0.0514(19) 0.0555(19) -0.0300(16) 0.0120(14) -0.0148(14)
C74 0.0297(15) 0.0465(18) 0.0605(19) -0.0322(16) 0.0017(13) -0.0033(13)
C75 0.0400(16) 0.0419(18) 0.0503(17) -0.0216(15) -0.0028(13) 0.0013(14)
C76 0.0328(15) 0.0342(16) 0.0516(17) -0.0195(14) 0.0017(13) -0.0021(12)
C77 0.064(2) 0.081(3) 0.0455(19) -0.0201(18) 0.0095(16) -0.033(2)
C78 0.0364(17) 0.058(2) 0.079(2) -0.0377(19) -0.0017(15) -0.0055(15)
C79 0.0520(19) 0.0434(19) 0.0535(19) -0.0119(16) -0.0037(15) -0.0064(15)
N8 0.0397(13) 0.0330(13) 0.0429(14) -0.0103(11) 0.0025(10) -0.0057(11)
C81 0.0428(17) 0.0434(18) 0.0560(19) -0.0233(16) 0.0000(14) -0.0045(14)
C82 0.0455(19) 0.045(2) 0.080(3) -0.0233(19) -0.0066(17) 0.0069(15)
C83 0.056(2) 0.042(2) 0.085(3) 0.003(2) 0.0066(19) 0.0092(17)
C84 0.067(2) 0.063(3) 0.057(2) 0.0068(19) 0.0094(18) 0.006(2)
C85 0.058(2) 0.047(2) 0.0483(19) -0.0095(16) 0.0111(15) 0.0023(16)
N9 0.0344(12) 0.0358(13) 0.0395(13) -0.0155(11) 0.0026(10) -0.0062(10)
C91 0.0373(16) 0.0367(17) 0.0524(18) -0.0192(14) 0.0075(13) -0.0063(13)
C92 0.0396(17) 0.0446(19) 0.076(2) -0.0303(18) 0.0115(16) -0.0136(14)
C93 0.0439(19) 0.083(3) 0.082(3) -0.056(2) 0.0075(18) -0.0225(18)
C94 0.050(2) 0.106(3) 0.049(2) -0.037(2) -0.0006(16) -0.021(2)
C95 0.0450(18) 0.062(2) 0.0449(18) -0.0160(16) 0.0044(14) -0.0159(16)
C98 0.0379(16) 0.056(2) 0.0485(18) -0.0192(16) -0.0050(13) 0.0046(14)
C99 0.0434(18) 0.067(2) 0.066(2) -0.0370(18) 0.0016(15) -0.0141(16)

loop_
_atom_type_symbol
_atom_type_description
_atom_type_scat_dispersion_real
_atom_type_scat_dispersion_imag
_atom_type_scat_source
C C 0.0033 0.0016 'International Tables Vol C Tables 4.2.6.8 and 6.1.1.4'
H H 0.0000 0.0000 'International Tables Vol C Tables 4.2.6.8 and 6.1.1.4'
N N 0.0061 0.0033 'International Tables Vol C Tables 4.2.6.8 and 6.1.1.4'
Zn Zn 0.2839 1.4301 'International Tables Vol C Tables 4.2.6.8 and 6.1.1.4'

loop_
_geom_angle_atom_site_label_1
_geom_angle_atom_site_label_2
_geom_angle_atom_site_label_3
_geom_angle
N1 Zn1 N2 98.15(9)
N1 Zn1 N4 116.90(8)
N2 Zn1 N4 120.63(8)
N1 Zn1 N3 109.90(8)
N2 Zn1 N3 116.71(8)
N4 Zn1 N3 95.34(8)
C1 N1 C4 106.9(2)
C1 N1 Zn1 130.01(17)
C4 N1 Zn1 120.66(17)
C9 N2 C6 106.4(2)
C9 N2 Zn1 131.95(17)
C6 N2 Zn1 119.38(17)
C2 C1 N1 109.5(2)
C2 C1 C11 127.1(2)
N1 C1 C11 122.1(2)
C1 C2 C3 107.2(2)
C1 C2 H2 126.4
C3 C2 H2 126.4
C4 C3 C2 107.1(2)
C4 C3 H3 126.5
C2 C3 H3 126.5
C3 C4 N1 109.3(2)
C3 C4 C5 129.3(2)
N1 C4 C5 121.4(2)
C4 C5 C6 111.7(2)
C4 C5 C48 108.8(2)
C6 C5 C48 109.5(2)
C4 C5 C49 110.9(2)
C6 C5 C49 108.5(2)
C48 C5 C49 107.3(2)
C7 C6 N2 109.4(2)
C7 C6 C5 128.9(2)
N2 C6 C5 121.6(2)
C6 C7 C8 107.5(2)
C6 C7 H7 126.2
C8 C7 H7 126.2
C9 C8 C7 106.7(2)
C9 C8 H8 126.7
C7 C8 H8 126.7
C8 C9 N2 110.0(2)
C8 C9 C21 128.9(2)
N2 C9 C21 120.9(2)
C12 C11 C16 119.1(2)
C12 C11 C1 123.8(2)
C16 C11 C1 117.1(2)
C13 C12 C11 119.2(2)
C13 C12 C17 120.1(2)
C11 C12 C17 120.7(2)
C14 C13 C12 122.2(3)
C14 C13 H13 118.9
C12 C13 H13 118.9
C15 C14 C13 117.7(2)
C15 C14 C18 120.0(3)
C13 C14 C18 122.3(3)
C14 C15 C16 122.6(3)
C14 C15 H15 118.7
C16 C15 H15 118.7
C15 C16 C11 119.0(3)
C15 C16 C19 120.8(3)
C11 C16 C19 120.2(3)
C12 C17 H17A 109.5
C12 C17 H17B 109.5
H17A C17 H17B 109.5
C12 C17 H17C 109.5
H17A C17 H17C 109.5
H17B C17 H17C 109.5
C14 C18 H18A 109.5
C14 C18 H18B 109.5
H18A C18 H18B 109.5
C14 C18 H18C 109.5
H18A C18 H18C 109.5
H18B C18 H18C 109.5
C16 C19 H19A 109.5
C16 C19 H19B 109.5
H19A C19 H19B 109.5
C16 C19 H19C 109.5
H19A C19 H19C 109.5
H19B C19 H19C 109.5
C26 C21 C22 118.7(2)
C26 C21 C9 122.0(2)
C22 C21 C9 119.2(2)
C23 C22 C21 119.6(3)
C23 C22 C27 120.4(3)
C21 C22 C27 119.9(2)
C22 C23 C24 122.0(3)
C22 C23 H23 119.0
C24 C23 H23 119.0
C23 C24 C25 117.7(3)
C23 C24 C28 121.3(3)
C25 C24 C28 121.0(3)
C26 C25 C24 122.3(3)
C26 C25 H25 118.9
C24 C25 H25 118.9
C25 C26 C21 119.5(3)
C25 C26 C29 119.2(3)
C21 C26 C29 121.2(2)
C22 C27 H27A 109.5
C22 C27 H27B 109.5
H27A C27 H27B 109.5
C22 C27 H27C 109.5
H27A C27 H27C 109.5
H27B C27 H27C 109.5
C24 C28 H28A 109.5
C24 C28 H28B 109.5
H28A C28 H28B 109.5
C24 C28 H28C 109.5
H28A C28 H28C 109.5
H28B C28 H28C 109.5
C26 C29 H29A 109.5
C26 C29 H29B 109.5
H29A C29 H29B 109.5
C26 C29 H29C 109.5
H29A C29 H29C 109.5
H29B C29 H29C 109.5
C35 N3 C31 117.3(2)
C35 N3 Zn1 122.60(17)
C31 N3 Zn1 119.88(17)
N3 C31 C32 122.7(3)
N3 C31 H31 118.6
C32 C31 H31 118.6
C33 C32 C31 118.9(3)
C33 C32 H32 120.6
C31 C32 H32 120.6
C34 C33 C32 119.1(3)
C34 C33 H33 120.5
C32 C33 H33 120.5
C33 C34 C35 118.6(3)
C33 C34 H34 120.7
C35 C34 H34 120.7
N3 C35 C34 123.5(2)
N3 C35 H35 118.3
C34 C35 H35 118.3
C45 N4 C41 117.4(2)
C45 N4 Zn1 120.73(18)
C41 N4 Zn1 121.90(17)
N4 C41 C42 122.9(3)
N4 C41 H41 118.6
C42 C41 H41 118.6
C43 C42 C41 118.5(3)
C43 C42 H42 120.7
C41 C42 H42 120.7
C42 C43 C44 119.7(3)
C42 C43 H43 120.2
C44 C43 H43 120.2
C45 C44 C43 118.5(3)
C45 C44 H44 120.8
C43 C44 H44 120.8
N4 C45 C44 123.0(3)
N4 C45 H45 118.5
C44 C45 H45 118.5
C5 C48 H48A 109.5
C5 C48 H48B 109.5
H48A C48 H48B 109.5
C5 C48 H48C 109.5
H48A C48 H48C 109.5
H48B C48 H48C 109.5
C5 C49 H49A 109.5
C5 C49 H49B 109.5
H49A C49 H49B 109.5
C5 C49 H49C 109.5
H49A C49 H49C 109.5
H49B C49 H49C 109.5
N7 Zn2 N6 96.58(9)
N7 Zn2 N9 119.01(8)
N6 Zn2 N9 127.80(9)
N7 Zn2 N8 105.48(9)
N6 Zn2 N8 115.50(8)
N9 Zn2 N8 91.71(9)
C51 N6 C54 106.7(2)
C51 N6 Zn2 131.43(18)
C54 N6 Zn2 118.40(17)
C59 N7 C56 107.3(2)
C59 N7 Zn2 132.09(18)
C56 N7 Zn2 120.26(16)
C52 C51 N6 109.4(2)
C52 C51 C61 128.1(2)
N6 C51 C61 122.5(2)
C51 C52 C53 106.9(2)
C51 C52 H52 126.5
C53 C52 H52 126.5
C54 C53 C52 107.9(3)
C54 C53 H53 126.1
C52 C53 H53 126.1
C53 C54 N6 109.1(2)
C53 C54 C55 128.9(3)
N6 C54 C55 122.0(2)
C56 C55 C54 110.5(2)
C56 C55 C99 108.2(2)
C54 C55 C99 109.1(2)
C56 C55 C98 112.7(2)
C54 C55 C98 109.4(2)
C99 C55 C98 106.8(2)
C57 C56 N7 108.6(2)
C57 C56 C55 129.4(2)
N7 C56 C55 121.9(2)
C56 C57 C58 107.7(2)
C56 C57 H57 126.1
C58 C57 H57 126.1
C59 C58 C57 106.6(2)
C59 C58 H58 126.7
C57 C58 H58 126.7
C58 C59 N7 109.7(2)
C58 C59 C71 129.8(2)
N7 C59 C71 119.8(2)
C66 C61 C62 118.9(3)
C66 C61 C51 120.7(2)
C62 C61 C51 120.3(2)
C63 C62 C61 119.6(2)
C63 C62 C67 119.2(2)
C61 C62 C67 121.1(2)
C64 C63 C62 122.0(3)
C64 C63 H63 119.0
C62 C63 H63 119.0
C65 C64 C63 117.5(3)
C65 C64 C68 121.4(3)
C63 C64 C68 121.2(3)
C64 C65 C66 122.4(3)
C64 C65 H65 118.8
C66 C65 H65 118.8
C65 C66 C61 119.6(3)
C65 C66 C69 119.0(3)
C61 C66 C69 121.4(3)
C62 C67 H67A 109.5
C62 C67 H67B 109.5
H67A C67 H67B 109.5
C62 C67 H67C 109.5
H67A C67 H67C 109.5
H67B C67 H67C 109.5
C64 C68 H68A 109.5
C64 C68 H68B 109.5
H68A C68 H68B 109.5
C64 C68 H68C 109.5
H68A C68 H68C 109.5
H68B C68 H68C 109.5
C66 C69 H69A 109.5
C66 C69 H69B 109.5
H69A C69 H69B 109.5
C66 C69 H69C 109.5
H69A C69 H69C 109.5
H69B C69 H69C 109.5
C76 C71 C72 119.0(2)
C76 C71 C59 119.5(2)
C72 C71 C59 121.5(2)
C73 C72 C71 119.1(3)
C73 C72 C77 120.1(3)
C71 C72 C77 120.8(3)
C74 C73 C72 122.6(3)
C74 C73 H73 118.7
C72 C73 H73 118.7
C73 C74 C75 117.5(3)
C73 C74 C78 122.5(3)
C75 C74 C78 120.0(3)
C74 C75 C76 122.0(3)
C74 C75 H75 119.0
C76 C75 H75 119.0
C75 C76 C71 119.8(3)
C75 C76 C79 118.7(3)
C71 C76 C79 121.5(2)
C72 C77 H77A 109.5
C72 C77 H77B 109.5
H77A C77 H77B 109.5
C72 C77 H77C 109.5
H77A C77 H77C 109.5
H77B C77 H77C 109.5
C74 C78 H78A 109.5
C74 C78 H78B 109.5
H78A C78 H78B 109.5
C74 C78 H78C 109.5
H78A C78 H78C 109.5
H78B C78 H78C 109.5
C76 C79 H79A 109.5
C76 C79 H79B 109.5
H79A C79 H79B 109.5
C76 C79 H79C 109.5
H79A C79 H79C 109.5
H79B C79 H79C 109.5
C85 N8 C81 117.6(3)
C85 N8 Zn2 120.59(19)
C81 N8 Zn2 121.72(19)
N8 C81 C82 123.0(3)
N8 C81 H81 118.5
C82 C81 H81 118.5
C83 C82 C81 118.7(3)
C83 C82 H82 120.6
C81 C82 H82 120.6
C82 C83 C84 119.3(3)
C82 C83 H83 120.3
C84 C83 H83 120.3
C83 C84 C85 118.9(3)
C83 C84 H84 120.5
C85 C84 H84 120.5
N8 C85 C84 122.4(3)
N8 C85 H85 118.8
C84 C85 H85 118.8
C95 N9 C91 116.7(2)
C95 N9 Zn2 124.99(19)
C91 N9 Zn2 118.30(18)
N9 C91 C92 123.4(3)
N9 C91 H91 118.3
C92 C91 H91 118.3
C93 C92 C91 119.1(3)
C93 C92 H92 120.4
C91 C92 H92 120.4
C92 C93 C94 118.4(3)
C92 C93 H93 120.8
C94 C93 H93 120.8
C93 C94 C95 119.6(3)
C93 C94 H94 120.2
C95 C94 H94 120.2
N9 C95 C94 122.8(3)
N9 C95 H95 118.6
C94 C95 H95 118.6
C55 C98 H98A 109.5
C55 C98 H98B 109.5
H98A C98 H98B 109.5
C55 C98 H98C 109.5
H98A C98 H98C 109.5
H98B C98 H98C 109.5
C55 C99 H99A 109.5
C55 C99 H99B 109.5
H99A C99 H99B 109.5
C55 C99 H99C 109.5
H99A C99 H99C 109.5
H99B C99 H99C 109.5

loop_
_geom_bond_atom_site_label_1
_geom_bond_atom_site_label_2
_geom_bond_distance
Zn1 N1 1.956(2)
Zn1 N2 1.972(2)
Zn1 N4 2.055(2)
Zn1 N3 2.112(2)
N1 C1 1.384(3)
N1 C4 1.388(3)
N2 C9 1.384(3)
N2 C6 1.390(3)
C1 C2 1.376(4)
C1 C11 1.487(4)
C2 C3 1.413(4)
C2 H2 0.9500
C3 C4 1.379(4)
C3 H3 0.9500
C4 C5 1.519(3)
C5 C6 1.523(3)
C5 C48 1.541(3)
C5 C49 1.548(4)
C6 C7 1.374(4)
C7 C8 1.413(4)
C7 H7 0.9500
C8 C9 1.376(4)
C8 H8 0.9500
C9 C21 1.480(4)
C11 C12 1.400(4)
C11 C16 1.413(4)
C12 C13 1.395(3)
C12 C17 1.508(4)
C13 C14 1.383(4)
C13 H13 0.9500
C14 C15 1.377(4)
C14 C18 1.522(4)
C15 C16 1.390(4)
C15 H15 0.9500
C16 C19 1.514(4)
C17 H17A 0.9800
C17 H17B 0.9800
C17 H17C 0.9800
C18 H18A 0.9800
C18 H18B 0.9800
C18 H18C 0.9800
C19 H19A 0.9800
C19 H19B 0.9800
C19 H19C 0.9800
C21 C26 1.404(4)
C21 C22 1.413(4)
C22 C23 1.384(4)
C22 C27 1.508(4)
C23 C24 1.386(4)
C23 H23 0.9500
C24 C25 1.389(4)
C24 C28 1.517(4)
C25 C26 1.385(4)
C25 H25 0.9500
C26 C29 1.516(4)
C27 H27A 0.9800
C27 H27B 0.9800
C27 H27C 0.9800
C28 H28A 0.9800
C28 H28B 0.9800
C28 H28C 0.9800
C29 H29A 0.9800
C29 H29B 0.9800
C29 H29C 0.9800
N3 C35 1.337(3)
N3 C31 1.346(3)
C31 C32 1.384(4)
C31 H31 0.9500
C32 C33 1.379(4)
C32 H32 0.9500
C33 C34 1.377(4)
C33 H33 0.9500
C34 C35 1.382(4)
C34 H34 0.9500
C35 H35 0.9500
N4 C45 1.341(3)
N4 C41 1.349(3)
C41 C42 1.375(3)
C41 H41 0.9500
C42 C43 1.371(4)
C42 H42 0.9500
C43 C44 1.377(4)
C43 H43 0.9500
C44 C45 1.374(4)
C44 H44 0.9500
C45 H45 0.9500
C48 H48A 0.9800
C48 H48B 0.9800
C48 H48C 0.9800
C49 H49A 0.9800
C49 H49B 0.9800
C49 H49C 0.9800
Zn2 N7 1.959(2)
Zn2 N6 1.970(2)
Zn2 N9 2.067(2)
Zn2 N8 2.118(2)
N6 C51 1.387(3)
N6 C54 1.388(3)
N7 C59 1.383(3)
N7 C56 1.386(3)
C51 C52 1.379(4)
C51 C61 1.483(4)
C52 C53 1.403(4)
C52 H52 0.9500
C53 C54 1.373(4)
C53 H53 0.9500
C54 C55 1.530(4)
C55 C56 1.525(3)
C55 C99 1.535(4)
C55 C98 1.547(4)
C56 C57 1.384(3)
C57 C58 1.415(4)
C57 H57 0.9500
C58 C59 1.377(4)
C58 H58 0.9500
C59 C71 1.486(4)
C61 C66 1.404(4)
C61 C62 1.405(4)
C62 C63 1.395(4)
C62 C67 1.515(4)
C63 C64 1.391(4)
C63 H63 0.9500
C64 C65 1.387(4)
C64 C68 1.509(4)
C65 C66 1.391(4)
C65 H65 0.9500
C66 C69 1.521(4)
C67 H67A 0.9800
C67 H67B 0.9800
C67 H67C 0.9800
C68 H68A 0.9800
C68 H68B 0.9800
C68 H68C 0.9800
C69 H69A 0.9800
C69 H69B 0.9800
C69 H69C 0.9800
C71 C76 1.400(4)
C71 C72 1.408(4)
C72 C73 1.404(4)
C72 C77 1.511(4)
C73 C74 1.377(4)
C73 H73 0.9500
C74 C75 1.393(4)
C74 C78 1.500(4)
C75 C76 1.396(4)
C75 H75 0.9500
C76 C79 1.519(4)
C77 H77A 0.9800
C77 H77B 0.9800
C77 H77C 0.9800
C78 H78A 0.9800
C78 H78B 0.9800
C78 H78C 0.9800
C79 H79A 0.9800
C79 H79B 0.9800
C79 H79C 0.9800
N8 C85 1.334(3)
N8 C81 1.336(3)
C81 C82 1.379(4)
C81 H81 0.9500
C82 C83 1.358(5)
C82 H82 0.9500
C83 C84 1.373(5)
C83 H83 0.9500
C84 C85 1.380(4)
C84 H84 0.9500
C85 H85 0.9500
N9 C95 1.341(3)
N9 C91 1.348(3)
C91 C92 1.376(4)
C91 H91 0.9500
C92 C93 1.371(4)
C92 H92 0.9500
C93 C94 1.374(4)
C93 H93 0.9500
C94 C95 1.380(4)
C94 H94 0.9500
C95 H95 0.9500
C98 H98A 0.9800
C98 H98B 0.9800
C98 H98C 0.9800
C99 H99A 0.9800
C99 H99B 0.9800
C99 H99C 0.9800
